data_4334979
loop_
_publ_author_name
'Tobias B\"ottcher'
'Bassem S. Bassil'
'Lyuben Zhechkov'
'Gerd-Volker R\"oschenthaler'

_publ_section_title
;
 Phosphorus(V) Complexes with Acyclic Monoaminocarbene Ligands via
 Oxidative Addition
;
_journal_name_full 'Inorganic Chemistry'
_journal_page_first 5651
_journal_page_last 5653
_journal_paper_doi 10.1021/ic400756z
_journal_volume 52
_journal_year 2013
_chemical_formula_sum 'C3 H7 F5 N P'
_chemical_formula_weight 183.06
_chemical_name_systematic
; 
 ? 
;
_space_group_IT_number 14
_symmetry_cell_setting monoclinic
_symmetry_space_group_name_Hall '-P 2ybc'
_symmetry_space_group_name_H-M 'P 1 21/c 1'
_atom_sites_solution_hydrogens geom
_atom_sites_solution_primary direct
_atom_sites_solution_secondary difmap
_audit_creation_method SHELXL-97
_cell_angle_alpha 90.00
_cell_angle_beta 93.561(10)
_cell_angle_gamma 90.00
_cell_formula_units_Z 8
_cell_length_a 14.123(3)
_cell_length_b 8.0657(17)
_cell_length_c 11.628(2)
_cell_measurement_reflns_used 8864
_cell_measurement_temperature 100(2)
_cell_measurement_theta_max 30.48
_cell_measurement_theta_min 2.89
_cell_volume 1322.0(5)
_computing_cell_refinement 'Bruker SAINT'
_computing_data_collection 'Bruker APEX2'
_computing_data_reduction 'Bruker SAINT'
_computing_molecular_graphics 'Bruker SHELXTL'
_computing_publication_material 'Bruker SHELXTL'
_computing_structure_refinement 'SHELXL-97 (Sheldrick, 2008)'
_computing_structure_solution 'SHELXS-97 (Sheldrick, 2008)'
_diffrn_ambient_temperature 293(2)
_diffrn_measured_fraction_theta_full 0.991
_diffrn_measured_fraction_theta_max 0.991
_diffrn_measurement_device_type 'Bruker APEX-II CCD'
_diffrn_measurement_method '\f and \w scans'
_diffrn_radiation_monochromator graphite
_diffrn_radiation_source 'fine-focus sealed tube'
_diffrn_radiation_type MoK\a
_diffrn_radiation_wavelength 0.71073
_diffrn_reflns_av_R_equivalents 0.0428
_diffrn_reflns_av_sigmaI/netI 0.0110
_diffrn_reflns_limit_h_max 20
_diffrn_reflns_limit_h_min -20
_diffrn_reflns_limit_k_max 11
_diffrn_reflns_limit_k_min -11
_diffrn_reflns_limit_l_max 16
_diffrn_reflns_limit_l_min -14
_diffrn_reflns_number 129339
_diffrn_reflns_theta_full 30.51
_diffrn_reflns_theta_max 30.51
_diffrn_reflns_theta_min 3.44
_exptl_absorpt_coefficient_mu 0.439
_exptl_absorpt_correction_T_max 0.7461
_exptl_absorpt_correction_T_min 0.6817
_exptl_absorpt_correction_type multi-scan
_exptl_absorpt_process_details SADABS
_exptl_crystal_colour colourless
_exptl_crystal_density_diffrn 1.840
_exptl_crystal_description block
_exptl_crystal_F_000 736
_exptl_crystal_size_max 0.40
_exptl_crystal_size_mid 0.40
_exptl_crystal_size_min 0.40
_refine_diff_density_max 0.709
_refine_diff_density_min -0.545
_refine_diff_density_rms 0.085
_refine_ls_extinction_method none
_refine_ls_goodness_of_fit_ref 1.022
_refine_ls_hydrogen_treatment refall
_refine_ls_matrix_type full
_refine_ls_number_parameters 237
_refine_ls_number_reflns 3999
_refine_ls_number_restraints 0
_refine_ls_restrained_S_all 1.022
_refine_ls_R_factor_all 0.0329
_refine_ls_R_factor_gt 0.0302
_refine_ls_shift/su_max 0.000
_refine_ls_shift/su_mean 0.000
_refine_ls_structure_factor_coef Fsqd
_refine_ls_weighting_details 'calc w=1/[\s^2^(Fo^2^)+(0.0400P)^2^+0.8000P] where P=(Fo^2^+2Fc^2^)/3'
_refine_ls_weighting_scheme calc
_refine_ls_wR_factor_gt 0.0780
_refine_ls_wR_factor_ref 0.0814
_reflns_number_gt 3696
_reflns_number_total 3999
_reflns_threshold_expression >2sigma(I)
_cod_data_source_file ic400756z_si_002.cif
_cod_data_source_block try
_cod_database_code 4334979

loop_
_symmetry_equiv_pos_as_xyz
'x, y, z'
'-x, y+1/2, -z+1/2'
'-x, -y, -z'
'x, -y-1/2, z-1/2'

loop_
_atom_site_label
_atom_site_type_symbol
_atom_site_fract_x
_atom_site_fract_y
_atom_site_fract_z
_atom_site_U_iso_or_equiv
_atom_site_adp_type
_atom_site_occupancy
_atom_site_symmetry_multiplicity
_atom_site_calc_flag
C1A C 0.41504(7) 0.40634(14) 0.11717(9) 0.01745(19) Uani 1 1 d
H11A H 0.4627(11) 0.357(2) 0.1679(14) 0.022(4) Uiso 1 1 d
C1 C -0.02620(8) 0.13126(14) 0.17297(10) 0.0199(2) Uani 1 1 d
H11 H -0.0495(12) 0.060(2) 0.2306(15) 0.028(4) Uiso 1 1 d
C2A C 0.40187(10) 0.13460(15) 0.03635(12) 0.0257(2) Uani 1 1 d
H23A H 0.4535(12) 0.115(2) 0.0931(16) 0.029(4) Uiso 1 1 d
H22A H 0.4201(14) 0.112(3) -0.0390(19) 0.046(5) Uiso 1 1 d
H21A H 0.3492(14) 0.073(3) 0.0504(17) 0.039(5) Uiso 1 1 d
C2 C -0.07688(9) 0.30367(19) 0.00802(12) 0.0290(3) Uani 1 1 d
H23 H -0.0185(14) 0.298(2) -0.0125(17) 0.035(5) Uiso 1 1 d
H22 H -0.0929(15) 0.410(3) 0.0337(19) 0.049(6) Uiso 1 1 d
H21 H -0.1233(15) 0.274(3) -0.051(2) 0.050(6) Uiso 1 1 d
C3A C 0.30132(9) 0.35913(18) -0.04725(11) 0.0259(2) Uani 1 1 d
H33A H 0.3171(15) 0.314(3) -0.115(2) 0.054(6) Uiso 1 1 d
H32A H 0.2933(14) 0.472(3) -0.0580(17) 0.043(5) Uiso 1 1 d
H31A H 0.2439(16) 0.309(3) -0.030(2) 0.053(6) Uiso 1 1 d
C3 C -0.19211(8) 0.15744(17) 0.12204(13) 0.0267(2) Uani 1 1 d
H33 H -0.2195(13) 0.251(2) 0.1471(16) 0.034(5) Uiso 1 1 d
H32 H -0.1958(13) 0.074(2) 0.1772(16) 0.034(5) Uiso 1 1 d
H31 H -0.2199(13) 0.123(2) 0.0528(18) 0.037(5) Uiso 1 1 d
N1A N 0.37569(6) 0.31111(12) 0.04074(8) 0.01802(17) Uani 1 1 d
N1 N -0.09138(6) 0.19203(11) 0.10488(8) 0.01737(17) Uani 1 1 d
P1A P 0.39288(2) 0.62792(4) 0.15111(3) 0.01868(7) Uani 1 1 d
P1 P 0.10516(2) 0.15780(4) 0.17894(2) 0.02069(8) Uani 1 1 d
F1A F 0.37869(7) 0.81559(10) 0.18891(8) 0.03512(19) Uani 1 1 d
F1 F 0.21770(5) 0.17514(13) 0.19070(7) 0.0355(2) Uani 1 1 d
F2A F 0.50664(5) 0.64861(10) 0.17278(7) 0.02725(16) Uani 1 1 d
F2 F 0.11363(7) -0.03417(12) 0.21454(9) 0.0448(2) Uani 1 1 d
F3A F 0.27994(5) 0.60563(10) 0.12971(7) 0.02707(16) Uani 1 1 d
F3 F 0.09873(6) 0.20882(16) 0.31261(7) 0.0450(3) Uani 1 1 d
F4A F 0.38643(5) 0.56931(9) 0.28347(6) 0.02501(15) Uani 1 1 d
F4 F 0.09597(5) 0.35138(9) 0.14447(8) 0.02847(17) Uani 1 1 d
F5A F 0.40037(6) 0.68338(10) 0.01894(7) 0.02885(17) Uani 1 1 d
F5 F 0.10928(5) 0.10988(10) 0.04556(6) 0.02543(15) Uani 1 1 d

loop_
_atom_site_aniso_label
_atom_site_aniso_U_11
_atom_site_aniso_U_22
_atom_site_aniso_U_33
_atom_site_aniso_U_23
_atom_site_aniso_U_13
_atom_site_aniso_U_12
C1A 0.0156(4) 0.0205(5) 0.0162(5) 0.0014(4) 0.0002(3) 0.0004(4)
C1 0.0201(5) 0.0206(5) 0.0193(5) 0.0028(4) 0.0041(4) 0.0002(4)
C2A 0.0294(6) 0.0200(5) 0.0277(6) -0.0047(4) 0.0016(5) 0.0000(4)
C2 0.0214(5) 0.0390(7) 0.0265(6) 0.0144(5) -0.0003(4) 0.0013(5)
C3A 0.0200(5) 0.0360(6) 0.0206(5) -0.0016(5) -0.0067(4) -0.0001(4)
C3 0.0154(5) 0.0302(6) 0.0350(7) -0.0027(5) 0.0051(4) -0.0028(4)
N1A 0.0159(4) 0.0214(4) 0.0167(4) 0.0001(3) 0.0007(3) -0.0003(3)
N1 0.0163(4) 0.0175(4) 0.0185(4) -0.0019(3) 0.0028(3) -0.0015(3)
P1A 0.01935(13) 0.01789(13) 0.01877(14) 0.00140(9) 0.00091(10) 0.00043(9)
P1 0.01621(13) 0.03006(15) 0.01581(14) 0.00169(10) 0.00112(9) 0.00281(10)
F1A 0.0463(5) 0.0185(3) 0.0405(5) -0.0026(3) 0.0028(4) 0.0039(3)
F1 0.0156(3) 0.0623(6) 0.0283(4) 0.0005(4) -0.0005(3) 0.0033(3)
F2A 0.0205(3) 0.0305(4) 0.0305(4) -0.0039(3) -0.0003(3) -0.0073(3)
F2 0.0346(4) 0.0402(5) 0.0603(6) 0.0276(5) 0.0081(4) 0.0149(4)
F3A 0.0173(3) 0.0318(4) 0.0319(4) 0.0015(3) 0.0000(3) 0.0059(3)
F3 0.0272(4) 0.0926(8) 0.0151(4) -0.0051(4) -0.0001(3) 0.0008(4)
F4A 0.0299(4) 0.0286(4) 0.0167(3) -0.0001(3) 0.0030(3) 0.0028(3)
F4 0.0230(3) 0.0231(3) 0.0396(4) -0.0076(3) 0.0044(3) -0.0047(3)
F5A 0.0352(4) 0.0289(4) 0.0225(4) 0.0095(3) 0.0019(3) -0.0014(3)
F5 0.0244(3) 0.0320(4) 0.0203(3) -0.0072(3) 0.0051(3) 0.0019(3)

loop_
_atom_type_symbol
_atom_type_description
_atom_type_scat_dispersion_real
_atom_type_scat_dispersion_imag
_atom_type_scat_source
C C 0.0033 0.0016 'International Tables Vol C Tables 4.2.6.8 and 6.1.1.4'
H H 0.0000 0.0000 'International Tables Vol C Tables 4.2.6.8 and 6.1.1.4'
F F 0.0171 0.0103 'International Tables Vol C Tables 4.2.6.8 and 6.1.1.4'
N N 0.0061 0.0033 'International Tables Vol C Tables 4.2.6.8 and 6.1.1.4'
P P 0.1023 0.0942 'International Tables Vol C Tables 4.2.6.8 and 6.1.1.4'

loop_
_geom_angle_atom_site_label_1
_geom_angle_atom_site_label_2
_geom_angle_atom_site_label_3
_geom_angle
N1A C1A P1A 130.87(8)
N1 C1 P1 131.12(9)
C1A N1A C3A 125.94(10)
C1A N1A C2A 120.45(10)
C3A N1A C2A 113.59(10)
C1 N1 C2 125.69(10)
C1 N1 C3 120.57(10)
C2 N1 C3 113.69(10)
F1A P1A F5A 90.93(5)
F1A P1A F3A 90.48(5)
F5A P1A F3A 90.38(4)
F1A P1A F4A 89.99(5)
F5A P1A F4A 178.99(4)
F3A P1A F4A 90.04(4)
F1A P1A F2A 89.99(5)
F5A P1A F2A 89.80(5)
F3A P1A F2A 179.50(4)
F4A P1A F2A 89.78(4)
F1A P1A C1A 175.70(5)
F5A P1A C1A 92.44(5)
F3A P1A C1A 92.18(4)
F4A P1A C1A 86.63(4)
F2A P1A C1A 87.34(4)
F1 P1 F5 90.47(4)
F1 P1 F2 90.26(5)
F5 P1 F2 90.59(5)
F1 P1 F4 90.04(5)
F5 P1 F4 90.01(4)
F2 P1 F4 179.32(5)
F1 P1 F3 90.60(5)
F5 P1 F3 178.60(5)
F2 P1 F3 90.30(6)
F4 P1 F3 89.09(6)
F1 P1 C1 176.82(5)
F5 P1 C1 91.84(5)
F2 P1 C1 87.53(5)
F4 P1 C1 92.14(5)
F3 P1 C1 87.12(5)

loop_
_geom_bond_atom_site_label_1
_geom_bond_atom_site_label_2
_geom_bond_distance
C1A N1A 1.2756(14)
C1A P1A 1.8609(12)
C1 N1 1.2744(15)
C1 P1 1.8644(12)
C2A N1A 1.4726(15)
C2 N1 1.4662(15)
C3A N1A 1.4720(15)
C3 N1 1.4753(14)
P1A F1A 1.5924(9)
P1A F5A 1.6104(8)
P1A F3A 1.6090(8)
P1A F4A 1.6179(8)
P1A F2A 1.6194(8)
P1 F1 1.5930(8)
P1 F5 1.6029(8)
P1 F2 1.6054(10)
P1 F4 1.6152(9)
P1 F3 1.6159(9)
